data_4126281
loop_
_publ_author_name
'Geri, Jacob B.'
'Szymczak, Nathaniel K.'

_publ_section_title
;
 Recyclable Trifluoromethylation Reagents from Fluoroform
;
_journal_name_full 'Journal of the American Chemical Society'
_journal_paper_doi 10.1021/jacs.7b05408
_journal_year 2017
_chemical_absolute_configuration ad
_chemical_formula_moiety '4(C23 H50 B3 F3 K N3 O7), 4(C4 H8 O)'
_chemical_formula_sum 'C108 H232 B12 F12 K4 N12 O32'
_chemical_formula_weight 2725.16
_space_group_crystal_system orthorhombic
_space_group_IT_number 33
_space_group_name_Hall 'P 2c -2n'
_space_group_name_H-M_alt 'P n a 21'
_symmetry_space_group_name_Hall 'P 2c -2n'
_symmetry_space_group_name_H-M 'P n a 21'
_atom_sites_solution_hydrogens geom
_audit_creation_date 2016-01-30
_audit_creation_method
;
Olex2 1.2
(compiled 2015.09.30 svn.r3233 for OlexSys, GUI svn.r5103)
;
_cell_angle_alpha 90
_cell_angle_beta 90
_cell_angle_gamma 90
_cell_formula_units_Z 1
_cell_length_a 9.1980(2)
_cell_length_b 27.5739(19)
_cell_length_c 14.0441(3)
_cell_measurement_reflns_used 44613
_cell_measurement_temperature 85
_cell_measurement_theta_max 68.30
_cell_measurement_theta_min 3.20
_cell_volume 3561.9(3)
_computing_molecular_graphics 'Olex2 (Dolomanov et al., 2009)'
_computing_publication_material 'Olex2 (Dolomanov et al., 2009)'
_computing_structure_refinement 'ShelXL (Sheldrick, 2015)'
_diffrn_ambient_temperature 85
_diffrn_measured_fraction_theta_full 1.000
_diffrn_measured_fraction_theta_max 0.999
_diffrn_measurement_device_type 'Rigaku Saturn70 CCD'
_diffrn_radiation_type CuK\a
_diffrn_radiation_wavelength 1.54187
_diffrn_reflns_av_R_equivalents 0.0596
_diffrn_reflns_av_unetI/netI 0.0434
_diffrn_reflns_Laue_measured_fraction_full 1.000
_diffrn_reflns_Laue_measured_fraction_max 0.999
_diffrn_reflns_limit_h_max 11
_diffrn_reflns_limit_h_min -10
_diffrn_reflns_limit_k_max 30
_diffrn_reflns_limit_k_min -32
_diffrn_reflns_limit_l_max 16
_diffrn_reflns_limit_l_min -16
_diffrn_reflns_number 55856
_diffrn_reflns_point_group_measured_fraction_full 1.000
_diffrn_reflns_point_group_measured_fraction_max 0.999
_diffrn_reflns_theta_full 67.687
_diffrn_reflns_theta_max 68.251
_diffrn_reflns_theta_min 3.147
_exptl_absorpt_coefficient_mu 1.846
_exptl_absorpt_correction_T_max 1.000
_exptl_absorpt_correction_T_min 0.808
_exptl_absorpt_correction_type multi-scan
_exptl_absorpt_process_details 'Jacobson, R. (1998) Private communication'
_exptl_crystal_colour colorless
_exptl_crystal_density_diffrn 1.270
_exptl_crystal_description plate
_exptl_crystal_F_000 1464
_exptl_crystal_size_max 0.22
_exptl_crystal_size_mid 0.16
_exptl_crystal_size_min 0.1
_refine_diff_density_max 0.290
_refine_diff_density_min -0.324
_refine_diff_density_rms 0.059
_refine_ls_abs_structure_details
;
 Flack x determined using 2894 quotients [(I+)-(I-)]/[(I+)+(I-)]
 (Parsons, Flack and Wagner, Acta Cryst. B69 (2013) 249-259).
;
_refine_ls_abs_structure_Flack 0.002(3)
_refine_ls_extinction_method none
_refine_ls_goodness_of_fit_ref 1.054
_refine_ls_hydrogen_treatment constr
_refine_ls_matrix_type full
_refine_ls_number_parameters 413
_refine_ls_number_reflns 6476
_refine_ls_number_restraints 1
_refine_ls_restrained_S_all 1.054
_refine_ls_R_factor_all 0.0341
_refine_ls_R_factor_gt 0.0336
_refine_ls_shift/su_max 0.001
_refine_ls_shift/su_mean 0.000
_refine_ls_structure_factor_coef Fsqd
_refine_ls_weighting_details 'w=1/[\s^2^(Fo^2^)+(0.0482P)^2^+0.8082P] where P=(Fo^2^+2Fc^2^)/3'
_refine_ls_weighting_scheme calc
_refine_ls_wR_factor_gt 0.0834
_refine_ls_wR_factor_ref 0.0838
_reflns_Friedel_coverage 0.916
_reflns_Friedel_fraction_full 1.000
_reflns_Friedel_fraction_max 0.999
_reflns_number_gt 6334
_reflns_number_total 6476
_reflns_threshold_expression 'I > 2\s(I)'
_cod_data_source_file ja7b05408_si_001.cif
_cod_data_source_block 1
_cod_database_code 4126281
_shelx_space_group_comment
;
The symmetry employed for this shelxl refinement is uniquely defined
by the following loop, which should always be used as a source of
symmetry information in preference to the above space-group names.
They are only intended as comments.
;
_shelx_estimated_absorpt_t_max 0.837
_shelx_estimated_absorpt_t_min 0.687
_olex2_refinement_description
;
1. Twinned data refinement
 Scales: 0.981(10) 0.019(10)
2. Fixed Uiso
 At 1.2 times of:
  All C(H,H) groups
 At 1.5 times of:
  All C(H,H,H) groups
3.a Secondary CH2 refined with riding coordinates:
 C00H(H00A,H00B), C00I(H00C,H00D), C00J(H00E,H00F), C00K(H00G,H00H), C00L(H00I,
 H00J), C00M(H00K,H00L), C00P(H00S,H00T), C00Q(H00U,H00V), C00R(H00W,H00X),
 C00S(H00Y,H), C00T(H00Z,HA), C00U(H00,HB), C00V(H0AA,HC), C00X(H2AA,HF),
 C00Y(H3AA,HG), C011(H01D,H01E), C015(H01I,H01J), C016(H01K,H01L), C018(H01M,
 H01N), C019(H01O,H01P)
3.b Idealised Me refined as rotating group:
 C00N(H00M,H00N,H00O), C00O(H00P,H00Q,H00R), C00W(H1AA,HD,HE), C00Z(H4AA,HH,
 HI), C010(H01A,H01B,H01C), C014(H01F,H01G,H01H)
;
_shelx_shelxl_version_number 2014/7
_olex2_submission_special_instructions 'No special instructions were received'

loop_
_space_group_symop_operation_xyz
'x, y, z'
'-x, -y, z+1/2'
'x+1/2, -y+1/2, z'
'-x+1/2, y+1/2, z+1/2'

loop_
_atom_site_label
_atom_site_type_symbol
_atom_site_fract_x
_atom_site_fract_y
_atom_site_fract_z
_atom_site_U_iso_or_equiv
_atom_site_adp_type
_atom_site_occupancy
_atom_site_site_symmetry_order
_atom_site_calc_flag
_atom_site_refinement_flags_posn
K001 K 0.32775(5) 0.58451(2) 0.49761(4) 0.01725(13) Uani 1 1 d .
F002 F 0.14539(15) 0.45737(6) 0.30007(11) 0.0231(3) Uani 1 1 d .
F003 F 0.2567(2) 0.50491(6) 0.39620(13) 0.0392(4) Uani 1 1 d .
O004 O 0.62943(19) 0.56167(6) 0.53716(12) 0.0198(4) Uani 1 1 d .
O005 O 0.52779(19) 0.57313(7) 0.34924(13) 0.0223(4) Uani 1 1 d .
O006 O 0.41131(18) 0.55402(7) 0.67727(12) 0.0205(4) Uani 1 1 d .
O007 O 0.14788(18) 0.60314(7) 0.65379(13) 0.0204(4) Uani 1 1 d .
F008 F 0.0210(2) 0.50051(7) 0.39628(15) 0.0453(5) Uani 1 1 d .
O009 O 0.26284(18) 0.62134(7) 0.31589(12) 0.0205(4) Uani 1 1 d .
O00A O 0.34557(18) 0.68608(7) 0.51075(14) 0.0260(4) Uani 1 1 d .
O00B O 0.04485(19) 0.61840(6) 0.46419(12) 0.0209(4) Uani 1 1 d .
N00C N 0.0129(2) 0.39714(8) 0.46394(14) 0.0174(4) Uani 1 1 d .
N00D N 0.1359(2) 0.33703(8) 0.36270(15) 0.0193(4) Uani 1 1 d .
N00E N 0.2864(2) 0.39651(8) 0.44844(15) 0.0201(4) Uani 1 1 d .
O00F O 0.2320(4) 0.29995(11) 0.73291(18) 0.0667(9) Uani 1 1 d .
C00G C 0.1432(3) 0.47171(10) 0.3926(2) 0.0238(5) Uani 1 1 d .
C00H C 0.6786(3) 0.57467(11) 0.37155(19) 0.0234(6) Uani 1 1 d .
H00A H 0.7076 0.6077 0.3858 0.028 Uiso 1 1 calc R
H00B H 0.7352 0.5633 0.3177 0.028 Uiso 1 1 calc R
C00I C 0.5616(3) 0.55027(10) 0.69994(18) 0.0206(5) Uani 1 1 d .
H00C H 0.5746 0.5297 0.7553 0.025 Uiso 1 1 calc R
H00D H 0.6007 0.5821 0.7145 0.025 Uiso 1 1 calc R
C00J C -0.0020(3) 0.60692(10) 0.62929(19) 0.0221(5) Uani 1 1 d .
H00E H -0.0569 0.6193 0.6830 0.026 Uiso 1 1 calc R
H00F H -0.0401 0.5752 0.6128 0.026 Uiso 1 1 calc R
C00K C 0.1085(3) 0.62271(10) 0.29990(19) 0.0227(5) Uani 1 1 d .
H00G H 0.0705 0.5900 0.2950 0.027 Uiso 1 1 calc R
H00H H 0.0874 0.6397 0.2410 0.027 Uiso 1 1 calc R
C00L C 0.1697(3) 0.56989(10) 0.73037(18) 0.0206(5) Uani 1 1 d .
H00I H 0.1406 0.5375 0.7112 0.025 Uiso 1 1 calc R
H00J H 0.1114 0.5794 0.7848 0.025 Uiso 1 1 calc R
C00M C 0.7053(3) 0.54268(10) 0.45654(18) 0.0222(5) Uani 1 1 d .
H00K H 0.6717 0.5100 0.4431 0.027 Uiso 1 1 calc R
H00L H 0.8086 0.5413 0.4700 0.027 Uiso 1 1 calc R
C00N C -0.1159(3) 0.41559(10) 0.5124(2) 0.0280(6) Uani 1 1 d .
H00M H -0.1980 0.3956 0.4970 0.042 Uiso 1 1 calc GR
H00N H -0.1344 0.4483 0.4922 0.042 Uiso 1 1 calc GR
H00O H -0.1001 0.4151 0.5800 0.042 Uiso 1 1 calc GR
C00O C -0.1424(3) 0.32510(11) 0.3919(2) 0.0302(6) Uani 1 1 d .
H00P H -0.2181 0.3388 0.4306 0.045 Uiso 1 1 calc GR
H00Q H -0.1273 0.2918 0.4095 0.045 Uiso 1 1 calc GR
H00R H -0.1701 0.3268 0.3261 0.045 Uiso 1 1 calc GR
C00P C 0.6398(3) 0.52901(10) 0.61611(18) 0.0205(5) Uani 1 1 d .
H00S H 0.7412 0.5236 0.6321 0.025 Uiso 1 1 calc R
H00T H 0.5969 0.4980 0.5994 0.025 Uiso 1 1 calc R
C00Q C -0.0165(3) 0.64068(10) 0.54614(19) 0.0238(5) Uani 1 1 d .
H00U H -0.1183 0.6479 0.5349 0.029 Uiso 1 1 calc R
H00V H 0.0335 0.6709 0.5595 0.029 Uiso 1 1 calc R
C00R C 0.3901(3) 0.70126(12) 0.6038(2) 0.0311(6) Uani 1 1 d .
H00W H 0.3538 0.6791 0.6519 0.037 Uiso 1 1 calc R
H00X H 0.3541 0.7336 0.6176 0.037 Uiso 1 1 calc R
C00S C 0.0386(3) 0.64864(10) 0.38247(19) 0.0229(5) Uani 1 1 d .
H00Y H 0.0893 0.6788 0.3948 0.027 Uiso 1 1 calc R
H H -0.0619 0.6561 0.3674 0.027 Uiso 1 1 calc R
C00T C 0.4434(3) 0.71016(11) 0.4476(2) 0.0268(6) Uani 1 1 d .
H00Z H 0.4118 0.7432 0.4364 0.032 Uiso 1 1 calc R
HA H 0.4480 0.6933 0.3871 0.032 Uiso 1 1 calc R
C00U C 0.3284(3) 0.57032(11) 0.75641(19) 0.0214(5) Uani 1 1 d .
H00 H 0.3578 0.6029 0.7738 0.026 Uiso 1 1 calc R
HB H 0.3450 0.5493 0.8106 0.026 Uiso 1 1 calc R
C00V C 0.3369(3) 0.59496(12) 0.24307(19) 0.0249(6) Uani 1 1 d .
H0AA H 0.3153 0.6089 0.1813 0.030 Uiso 1 1 calc R
HC H 0.3047 0.5615 0.2430 0.030 Uiso 1 1 calc R
C00W C 0.1267(3) 0.29535(10) 0.2986(2) 0.0296(6) Uani 1 1 d .
H1AA H 0.1387 0.2660 0.3345 0.044 Uiso 1 1 calc GR
HD H 0.2018 0.2976 0.2514 0.044 Uiso 1 1 calc GR
HE H 0.0334 0.2951 0.2679 0.044 Uiso 1 1 calc GR
C00X C 0.5915(3) 0.70964(11) 0.4963(2) 0.0312(6) Uani 1 1 d .
H2AA H 0.6412 0.7404 0.4880 0.037 Uiso 1 1 calc R
HF H 0.6522 0.6838 0.4713 0.037 Uiso 1 1 calc R
C00Y C 0.4974(3) 0.59727(11) 0.26174(18) 0.0256(6) Uani 1 1 d .
H3AA H 0.5499 0.5818 0.2102 0.031 Uiso 1 1 calc R
HG H 0.5285 0.6308 0.2655 0.031 Uiso 1 1 calc R
C00Z C 0.4177(3) 0.32188(11) 0.3703(2) 0.0310(6) Uani 1 1 d .
H4AA H 0.3882 0.2898 0.3523 0.047 Uiso 1 1 calc GR
HH H 0.4792 0.3202 0.4254 0.047 Uiso 1 1 calc GR
HI H 0.4702 0.3366 0.3187 0.047 Uiso 1 1 calc GR
C010 C 0.4278(3) 0.41410(12) 0.4806(2) 0.0334(7) Uani 1 1 d .
H01A H 0.4334 0.4485 0.4712 0.050 Uiso 1 1 calc GR
H01B H 0.5033 0.3984 0.4448 0.050 Uiso 1 1 calc GR
H01C H 0.4397 0.4069 0.5470 0.050 Uiso 1 1 calc GR
C011 C 0.5546(3) 0.70080(13) 0.6016(2) 0.0368(7) Uani 1 1 d .
H01D H 0.5923 0.6698 0.6229 0.044 Uiso 1 1 calc R
H01E H 0.5942 0.7263 0.6415 0.044 Uiso 1 1 calc R
B012 B 0.0041(3) 0.35484(10) 0.40762(19) 0.0181(5) Uani 1 1 d .
B013 B 0.1525(3) 0.42818(11) 0.47356(19) 0.0199(6) Uani 1 1 d .
C014 C 0.1652(3) 0.45442(13) 0.5770(2) 0.0348(7) Uani 1 1 d .
H01F H 0.0855 0.4765 0.5851 0.052 Uiso 1 1 calc GR
H01G H 0.2552 0.4719 0.5806 0.052 Uiso 1 1 calc GR
H01H H 0.1624 0.4303 0.6263 0.052 Uiso 1 1 calc GR
C015 C 0.2912(4) 0.25249(15) 0.7329(3) 0.0470(8) Uani 1 1 d .
H01I H 0.2654 0.2356 0.7911 0.056 Uiso 1 1 calc R
H01J H 0.3964 0.2538 0.7282 0.056 Uiso 1 1 calc R
C016 C 0.1779(4) 0.26800(15) 0.5821(3) 0.0513(9) Uani 1 1 d .
H01K H 0.2274 0.2664 0.5212 0.062 Uiso 1 1 calc R
H01L H 0.0738 0.2666 0.5714 0.062 Uiso 1 1 calc R
B017 B 0.2772(3) 0.35373(10) 0.3943(2) 0.0196(5) Uani 1 1 d .
C018 C 0.2185(6) 0.31286(15) 0.6350(3) 0.0588(11) Uani 1 1 d .
H01M H 0.3099 0.3256 0.6113 0.071 Uiso 1 1 calc R
H01N H 0.1442 0.3375 0.6271 0.071 Uiso 1 1 calc R
C019 C 0.2276(5) 0.22709(14) 0.6478(3) 0.0499(9) Uani 1 1 d .
H01O H 0.1461 0.2069 0.6664 0.060 Uiso 1 1 calc R
H01P H 0.3001 0.2070 0.6168 0.060 Uiso 1 1 calc R

loop_
_atom_site_aniso_label
_atom_site_aniso_U_11
_atom_site_aniso_U_22
_atom_site_aniso_U_33
_atom_site_aniso_U_23
_atom_site_aniso_U_13
_atom_site_aniso_U_12
K001 0.0166(2) 0.0197(3) 0.0154(2) -0.0010(2) -0.00037(19) 0.00073(17)
F002 0.0200(7) 0.0271(8) 0.0222(7) 0.0038(6) 0.0010(6) -0.0017(6)
F003 0.0538(11) 0.0285(9) 0.0352(9) -0.0071(8) 0.0125(8) -0.0243(8)
O004 0.0206(8) 0.0212(9) 0.0176(8) -0.0005(7) 0.0015(7) 0.0040(7)
O005 0.0188(8) 0.0308(10) 0.0173(8) 0.0022(7) 0.0003(7) -0.0007(7)
O006 0.0150(8) 0.0302(10) 0.0164(8) -0.0024(7) -0.0003(6) 0.0022(7)
O007 0.0156(8) 0.0255(10) 0.0203(9) 0.0015(7) 0.0000(6) 0.0001(7)
F008 0.0489(11) 0.0300(9) 0.0570(12) 0.0140(8) 0.0295(9) 0.0192(8)
O009 0.0188(8) 0.0246(9) 0.0182(8) -0.0023(7) -0.0011(6) 0.0007(7)
O00A 0.0244(8) 0.0265(10) 0.0271(10) -0.0046(8) -0.0031(7) -0.0068(7)
O00B 0.0221(8) 0.0212(9) 0.0193(8) 0.0013(7) 0.0007(6) 0.0015(7)
N00C 0.0143(9) 0.0193(10) 0.0187(9) 0.0003(8) 0.0040(7) 0.0005(8)
N00D 0.0208(10) 0.0169(11) 0.0203(10) -0.0020(8) 0.0023(8) -0.0020(8)
N00E 0.0128(9) 0.0261(12) 0.0214(10) -0.0003(9) -0.0025(8) -0.0016(8)
O00F 0.117(3) 0.0508(17) 0.0322(13) 0.0054(11) 0.0169(15) 0.0213(16)
C00G 0.0248(12) 0.0159(13) 0.0307(14) -0.0038(11) 0.0097(10) -0.0015(10)
C00H 0.0162(12) 0.0321(15) 0.0220(13) -0.0026(11) 0.0020(9) 0.0002(10)
C00I 0.0140(11) 0.0277(14) 0.0202(12) 0.0020(10) -0.0044(9) 0.0006(10)
C00J 0.0136(11) 0.0291(14) 0.0235(12) -0.0008(11) 0.0014(9) 0.0003(9)
C00K 0.0191(12) 0.0274(14) 0.0217(12) 0.0023(10) -0.0056(10) -0.0016(10)
C00L 0.0210(13) 0.0247(14) 0.0160(11) -0.0007(10) 0.0012(9) -0.0010(9)
C00M 0.0189(11) 0.0276(14) 0.0201(12) -0.0049(10) 0.0022(9) 0.0041(10)
C00N 0.0239(12) 0.0288(14) 0.0312(16) 0.0007(11) 0.0104(11) 0.0035(10)
C00O 0.0237(12) 0.0233(14) 0.0436(16) -0.0005(13) -0.0017(11) -0.0030(11)
C00P 0.0158(11) 0.0237(13) 0.0218(12) 0.0015(10) -0.0014(9) 0.0021(9)
C00Q 0.0200(12) 0.0256(14) 0.0260(13) -0.0022(11) 0.0008(10) 0.0056(10)
C00R 0.0319(14) 0.0359(17) 0.0255(14) -0.0061(12) -0.0036(11) -0.0052(12)
C00S 0.0196(11) 0.0236(13) 0.0254(13) 0.0057(10) -0.0033(10) 0.0008(10)
C00T 0.0225(12) 0.0278(14) 0.0302(14) 0.0001(11) -0.0024(11) -0.0034(11)
C00U 0.0207(13) 0.0277(15) 0.0159(12) -0.0008(11) 0.0014(9) -0.0002(10)
C00V 0.0291(14) 0.0298(15) 0.0157(13) -0.0018(11) 0.0006(10) 0.0036(11)
C00W 0.0351(14) 0.0198(14) 0.0338(14) -0.0085(12) 0.0097(13) -0.0049(11)
C00X 0.0207(12) 0.0322(15) 0.0407(15) -0.0017(14) -0.0016(13) 0.0022(10)
C00Y 0.0283(13) 0.0332(15) 0.0154(11) 0.0032(11) 0.0027(10) 0.0016(11)
C00Z 0.0217(12) 0.0265(14) 0.0449(16) 0.0041(13) 0.0083(12) 0.0054(11)
C010 0.0211(13) 0.0534(19) 0.0256(16) -0.0050(12) -0.0028(11) -0.0103(12)
C011 0.0295(14) 0.0406(18) 0.0402(17) 0.0069(14) -0.0115(13) -0.0036(13)
B012 0.0182(12) 0.0177(13) 0.0184(13) 0.0049(10) 0.0009(10) 0.0003(10)
B013 0.0200(13) 0.0220(14) 0.0178(14) -0.0030(10) 0.0025(10) -0.0033(11)
C014 0.0371(16) 0.0389(19) 0.0282(15) -0.0145(13) 0.0027(12) -0.0087(13)
C015 0.0509(19) 0.056(2) 0.0342(17) 0.0143(16) 0.0076(15) 0.0089(17)
C016 0.061(2) 0.050(2) 0.043(2) 0.0144(17) 0.0013(17) 0.0070(18)
B017 0.0186(13) 0.0200(14) 0.0203(13) 0.0047(11) 0.0031(11) 0.0021(11)
C018 0.098(3) 0.038(2) 0.0400(19) 0.0111(16) 0.004(2) 0.016(2)
C019 0.060(2) 0.0380(19) 0.052(2) 0.0096(16) 0.0047(18) 0.0078(17)

loop_
_atom_type_symbol
_atom_type_description
_atom_type_scat_dispersion_real
_atom_type_scat_dispersion_imag
_atom_type_scat_source
C C 0.0181 0.0091 'International Tables Vol C Tables 4.2.6.8 and 6.1.1.4'
H H 0.0000 0.0000 'International Tables Vol C Tables 4.2.6.8 and 6.1.1.4'
B B 0.0090 0.0039 'International Tables Vol C Tables 4.2.6.8 and 6.1.1.4'
F F 0.0727 0.0534 'International Tables Vol C Tables 4.2.6.8 and 6.1.1.4'
K K 0.3868 1.0657 'International Tables Vol C Tables 4.2.6.8 and 6.1.1.4'
N N 0.0311 0.0180 'International Tables Vol C Tables 4.2.6.8 and 6.1.1.4'
O O 0.0492 0.0322 'International Tables Vol C Tables 4.2.6.8 and 6.1.1.4'

loop_
_geom_angle_atom_site_label_1
_geom_angle_atom_site_label_2
_geom_angle_atom_site_label_3
_geom_angle
F003 K001 O004 99.00(6)
F003 K001 O005 71.02(5)
F003 K001 O006 107.54(6)
F003 K001 O007 114.87(6)
F003 K001 O009 76.29(6)
F003 K001 O00A 149.26(6)
F003 K001 O00B 87.59(6)
O005 K001 O004 59.26(5)
O005 K001 O009 60.26(5)
O005 K001 O00A 97.02(6)
O005 K001 O00B 121.54(6)
O006 K001 O004 59.58(5)
O006 K001 O005 117.53(5)
O006 K001 O007 60.33(5)
O006 K001 O009 175.01(6)
O006 K001 O00A 103.09(6)
O006 K001 O00B 120.75(5)
O007 K001 O004 117.14(5)
O007 K001 O005 173.97(6)
O007 K001 O009 121.36(5)
O007 K001 O00A 78.46(6)
O007 K001 O00B 61.37(5)
O009 K001 O004 117.11(5)
O009 K001 O00A 73.27(6)
O00A K001 O004 98.51(5)
O00B K001 O004 173.00(6)
O00B K001 O009 62.00(5)
O00B K001 O00A 74.52(5)
C00G F003 K001 137.53(15)
C00M O004 K001 113.26(14)
C00M O004 C00P 110.51(18)
C00P O004 K001 110.43(13)
C00H O005 K001 118.29(15)
C00H O005 C00Y 111.55(19)
C00Y O005 K001 117.44(14)
C00I O006 K001 119.73(14)
C00U O006 K001 117.88(14)
C00U O006 C00I 111.70(18)
C00J O007 K001 113.38(15)
C00J O007 C00L 111.40(19)
C00L O007 K001 112.95(14)
C00K O009 K001 111.16(14)
C00V O009 K001 111.40(14)
C00V O009 C00K 111.87(19)
C00R O00A K001 111.58(17)
C00T O00A K001 117.36(16)
C00T O00A C00R 104.5(2)
C00Q O00B K001 112.15(14)
C00S O00B K001 111.63(14)
C00S O00B C00Q 112.61(19)
C00N N00C B013 116.1(2)
B012 N00C C00N 120.2(2)
B012 N00C B013 123.6(2)
B012 N00D C00W 119.0(2)
B017 N00D C00W 119.4(2)
B017 N00D B012 120.5(2)
C010 N00E B013 116.8(2)
B017 N00E C010 120.0(2)
B017 N00E B013 123.2(2)
C015 O00F C018 105.3(3)
F002 C00G F003 102.44(19)
F002 C00G F008 102.5(2)
F002 C00G B013 116.4(2)
F003 C00G B013 114.5(2)
F008 C00G F003 103.4(2)
F008 C00G B013 115.8(2)
O005 C00H H00A 110.0
O005 C00H H00B 110.0
O005 C00H C00M 108.4(2)
H00A C00H H00B 108.4
C00M C00H H00A 110.0
C00M C00H H00B 110.0
O006 C00I H00C 110.0
O006 C00I H00D 110.0
O006 C00I C00P 108.60(19)
H00C C00I H00D 108.4
C00P C00I H00C 110.0
C00P C00I H00D 110.0
O007 C00J H00E 110.0
O007 C00J H00F 110.0
O007 C00J C00Q 108.6(2)
H00E C00J H00F 108.3
C00Q C00J H00E 110.0
C00Q C00J H00F 110.0
O009 C00K H00G 110.0
O009 C00K H00H 110.0
O009 C00K C00S 108.3(2)
H00G C00K H00H 108.4
C00S C00K H00G 110.0
C00S C00K H00H 110.0
O007 C00L H00I 110.0
O007 C00L H00J 110.0
O007 C00L C00U 108.3(2)
H00I C00L H00J 108.4
C00U C00L H00I 110.0
C00U C00L H00J 110.0
O004 C00M C00H 109.5(2)
O004 C00M H00K 109.8
O004 C00M H00L 109.8
C00H C00M H00K 109.8
C00H C00M H00L 109.8
H00K C00M H00L 108.2
N00C C00N H00M 109.5
N00C C00N H00N 109.5
N00C C00N H00O 109.5
H00M C00N H00N 109.5
H00M C00N H00O 109.5
H00N C00N H00O 109.5
H00P C00O H00Q 109.5
H00P C00O H00R 109.5
H00Q C00O H00R 109.5
B012 C00O H00P 109.5
B012 C00O H00Q 109.5
B012 C00O H00R 109.5
O004 C00P C00I 109.3(2)
O004 C00P H00S 109.8
O004 C00P H00T 109.8
C00I C00P H00S 109.8
C00I C00P H00T 109.8
H00S C00P H00T 108.3
O00B C00Q C00J 109.1(2)
O00B C00Q H00U 109.9
O00B C00Q H00V 109.9
C00J C00Q H00U 109.9
C00J C00Q H00V 109.9
H00U C00Q H00V 108.3
O00A C00R H00W 110.7
O00A C00R H00X 110.7
O00A C00R C011 105.4(2)
H00W C00R H00X 108.8
C011 C00R H00W 110.7
C011 C00R H00X 110.7
O00B C00S C00K 109.0(2)
O00B C00S H00Y 109.9
O00B C00S H 109.9
C00K C00S H00Y 109.9
C00K C00S H 109.9
H00Y C00S H 108.3
O00A C00T H00Z 110.5
O00A C00T HA 110.5
O00A C00T C00X 106.3(2)
H00Z C00T HA 108.7
C00X C00T H00Z 110.5
C00X C00T HA 110.5
O006 C00U C00L 109.2(2)
O006 C00U H00 109.9
O006 C00U HB 109.9
C00L C00U H00 109.9
C00L C00U HB 109.8
H00 C00U HB 108.3
O009 C00V H0AA 109.9
O009 C00V HC 109.9
O009 C00V C00Y 108.8(2)
H0AA C00V HC 108.3
C00Y C00V H0AA 109.9
C00Y C00V HC 109.9
N00D C00W H1AA 109.5
N00D C00W HD 109.5
N00D C00W HE 109.5
H1AA C00W HD 109.5
H1AA C00W HE 109.5
HD C00W HE 109.5
C00T C00X H2AA 111.0
C00T C00X HF 111.0
C00T C00X C011 103.6(2)
H2AA C00X HF 109.0
C011 C00X H2AA 111.0
C011 C00X HF 111.0
O005 C00Y C00V 108.9(2)
O005 C00Y H3AA 109.9
O005 C00Y HG 109.9
C00V C00Y H3AA 109.9
C00V C00Y HG 109.9
H3AA C00Y HG 108.3
H4AA C00Z HH 109.5
H4AA C00Z HI 109.5
HH C00Z HI 109.5
B017 C00Z H4AA 109.5
B017 C00Z HH 109.5
B017 C00Z HI 109.5
N00E C010 H01A 109.5
N00E C010 H01B 109.5
N00E C010 H01C 109.5
H01A C010 H01B 109.5
H01A C010 H01C 109.5
H01B C010 H01C 109.5
C00R C011 C00X 103.9(2)
C00R C011 H01D 111.0
C00R C011 H01E 111.0
C00X C011 H01D 111.0
C00X C011 H01E 111.0
H01D C011 H01E 109.0
N00C B012 N00D 118.4(2)
N00C B012 C00O 123.5(2)
N00D B012 C00O 118.2(2)
N00C B013 N00E 109.1(2)
N00C B013 C00G 107.3(2)
N00C B013 C014 112.5(2)
N00E B013 C00G 107.05(19)
N00E B013 C014 113.4(2)
C014 B013 C00G 107.1(2)
B013 C014 H01F 109.5
B013 C014 H01G 109.5
B013 C014 H01H 109.5
H01F C014 H01G 109.5
H01F C014 H01H 109.5
H01G C014 H01H 109.5
O00F C015 H01I 110.5
O00F C015 H01J 110.5
O00F C015 C019 106.3(3)
H01I C015 H01J 108.7
C019 C015 H01I 110.5
C019 C015 H01J 110.5
H01K C016 H01L 109.0
C018 C016 H01K 111.0
C018 C016 H01L 111.0
C018 C016 C019 103.7(3)
C019 C016 H01K 111.0
C019 C016 H01L 111.0
N00D B017 C00Z 119.1(2)
N00E B017 N00D 119.1(2)
N00E B017 C00Z 121.8(2)
O00F C018 C016 107.2(3)
O00F C018 H01M 110.3
O00F C018 H01N 110.3
C016 C018 H01M 110.3
C016 C018 H01N 110.3
H01M C018 H01N 108.5
C015 C019 C016 104.7(3)
C015 C019 H01O 110.8
C015 C019 H01P 110.8
C016 C019 H01O 110.8
C016 C019 H01P 110.8
H01O C019 H01P 108.9

loop_
_geom_bond_atom_site_label_1
_geom_bond_atom_site_label_2
_geom_bond_distance
K001 F003 2.6969(17)
K001 O004 2.8991(18)
K001 O005 2.7974(19)
K001 O006 2.7684(18)
K001 O007 2.7950(19)
K001 O009 2.8108(18)
K001 O00A 2.812(2)
K001 O00B 2.8044(18)
F002 C00G 1.359(3)
F003 C00G 1.389(3)
O004 C00M 1.429(3)
O004 C00P 1.432(3)
O005 C00H 1.422(3)
O005 C00Y 1.425(3)
O006 C00I 1.423(3)
O006 C00U 1.421(3)
O007 C00J 1.425(3)
O007 C00L 1.427(3)
F008 C00G 1.377(3)
O009 C00K 1.438(3)
O009 C00V 1.428(3)
O00A C00R 1.432(3)
O00A C00T 1.427(3)
O00B C00Q 1.422(3)
O00B C00S 1.420(3)
N00C C00N 1.458(3)
N00C B012 1.412(4)
N00C B013 1.549(3)
N00D C00W 1.462(3)
N00D B012 1.452(3)
N00D B017 1.448(3)
N00E C010 1.460(3)
N00E B013 1.550(4)
N00E B017 1.406(4)
O00F C015 1.418(5)
O00F C018 1.426(5)
C00G B013 1.656(4)
C00H H00A 0.9700
C00H H00B 0.9700
C00H C00M 1.504(4)
C00I H00C 0.9700
C00I H00D 0.9700
C00I C00P 1.499(4)
C00J H00E 0.9700
C00J H00F 0.9700
C00J C00Q 1.499(4)
C00K H00G 0.9700
C00K H00H 0.9700
C00K C00S 1.506(4)
C00L H00I 0.9700
C00L H00J 0.9700
C00L C00U 1.505(3)
C00M H00K 0.9700
C00M H00L 0.9700
C00N H00M 0.9600
C00N H00N 0.9600
C00N H00O 0.9600
C00O H00P 0.9600
C00O H00Q 0.9600
C00O H00R 0.9600
C00O B012 1.593(4)
C00P H00S 0.9700
C00P H00T 0.9700
C00Q H00U 0.9700
C00Q H00V 0.9700
C00R H00W 0.9700
C00R H00X 0.9700
C00R C011 1.513(4)
C00S H00Y 0.9700
C00S H 0.9700
C00T H00Z 0.9700
C00T HA 0.9700
C00T C00X 1.525(4)
C00U H00 0.9700
C00U HB 0.9700
C00V H0AA 0.9700
C00V HC 0.9700
C00V C00Y 1.501(4)
C00W H1AA 0.9600
C00W HD 0.9600
C00W HE 0.9600
C00X H2AA 0.9700
C00X HF 0.9700
C00X C011 1.536(5)
C00Y H3AA 0.9700
C00Y HG 0.9700
C00Z H4AA 0.9600
C00Z HH 0.9600
C00Z HI 0.9600
C00Z B017 1.599(4)
C010 H01A 0.9600
C010 H01B 0.9600
C010 H01C 0.9600
C011 H01D 0.9700
C011 H01E 0.9700
B013 C014 1.627(4)
C014 H01F 0.9600
C014 H01G 0.9600
C014 H01H 0.9600
C015 H01I 0.9700
C015 H01J 0.9700
C015 C019 1.504(6)
C016 H01K 0.9700
C016 H01L 0.9700
C016 C018 1.491(6)
C016 C019 1.528(5)
C018 H01M 0.9700
C018 H01N 0.9700
C019 H01O 0.9700
C019 H01P 0.9700

loop_
_twin_individual_id
_twin_individual_mass_fraction_refined
1 0.981(10)
2 0.019(10)
